data_7020303
loop_
_publ_author_name
'Yao, Min-Xia'
'Zheng, Qi'
'Gao, Feng'
'Li, Yi-Zhi'
'Song, You'
'Zuo, Jing-Lin'

_publ_section_title
;
 Field-induced slow magnetic relaxation in chiral seven-coordinated
 mononuclear lanthanide complexes.
;
_journal_issue 44
_journal_name_full 'Dalton transactions (Cambridge, England : 2003)'
_journal_page_first 13682
_journal_page_last 13690
_journal_paper_doi 10.1039/c2dt31203d
_journal_volume 41
_journal_year 2012
_chemical_absolute_configuration unk
_chemical_formula_moiety 'C37 H53 Cl2 Co Dy N2 O11 P3, C H4 O, 0.125(H2 O)'
_chemical_formula_sum 'C38 H57.25 Cl2 Co Dy N2 O12.125 P3'
_chemical_formula_weight 1121.35
_chemical_name_systematic
;
?
;
_space_group_IT_number 4
_symmetry_cell_setting monoclinic
_symmetry_space_group_name_Hall 'P 2yb'
_symmetry_space_group_name_H-M 'P 1 21 1'
_atom_sites_solution_hydrogens geom
_atom_sites_solution_primary direct
_atom_sites_solution_secondary difmap
_audit_creation_method SHELXL-97
_cell_angle_alpha 90.00
_cell_angle_beta 100.449(2)
_cell_angle_gamma 90.00
_cell_formula_units_Z 4
_cell_length_a 13.1028(12)
_cell_length_b 23.2828(18)
_cell_length_c 16.3066(13)
_cell_measurement_temperature 291(2)
_cell_volume 4892.2(7)
_computing_cell_refinement 'Bruker SMART'
_computing_data_collection 'Bruker SMART'
_computing_data_reduction 'Bruker SAINT'
_computing_molecular_graphics 'Bruker SHELXTL'
_computing_publication_material 'Bruker SHELXTL'
_computing_structure_refinement 'SHELXL-97 (Sheldrick, 1997)'
_computing_structure_solution 'SHELXS-97 (Sheldrick, 1990)'
_diffrn_ambient_temperature 291(2)
_diffrn_measured_fraction_theta_full 0.999
_diffrn_measured_fraction_theta_max 0.999
_diffrn_radiation_monochromator graphite
_diffrn_radiation_source 'fine-focus sealed tube'
_diffrn_radiation_type MoK\a
_diffrn_radiation_wavelength 0.71073
_diffrn_reflns_av_R_equivalents 0.0350
_diffrn_reflns_av_sigmaI/netI 0.0700
_diffrn_reflns_limit_h_max 16
_diffrn_reflns_limit_h_min -16
_diffrn_reflns_limit_k_max 27
_diffrn_reflns_limit_k_min -28
_diffrn_reflns_limit_l_max 18
_diffrn_reflns_limit_l_min -20
_diffrn_reflns_number 29744
_diffrn_reflns_theta_full 26.00
_diffrn_reflns_theta_max 26.00
_diffrn_reflns_theta_min 1.54
_exptl_absorpt_coefficient_mu 2.118
_exptl_absorpt_correction_T_max 0.6530
_exptl_absorpt_correction_T_min 0.5885
_exptl_absorpt_correction_type multi-scan
_exptl_absorpt_process_details 'SADABS,2000; Bruker'
_exptl_crystal_colour yellow
_exptl_crystal_density_diffrn 1.522
_exptl_crystal_density_method 'not measured'
_exptl_crystal_description block
_exptl_crystal_F_000 2273
_exptl_crystal_size_max 0.28
_exptl_crystal_size_mid 0.24
_exptl_crystal_size_min 0.22
_refine_diff_density_max 1.198
_refine_diff_density_min -1.409
_refine_diff_density_rms 0.117
_refine_ls_abs_structure_details 'Flack H D (1983), Acta Cryst. A39, 876-881'
_refine_ls_abs_structure_Flack 0.049(9)
_refine_ls_extinction_method none
_refine_ls_goodness_of_fit_ref 1.064
_refine_ls_hydrogen_treatment constr
_refine_ls_matrix_type fullcycle
_refine_ls_number_parameters 1085
_refine_ls_number_reflns 17918
_refine_ls_number_restraints 1
_refine_ls_restrained_S_all 1.064
_refine_ls_R_factor_all 0.0632
_refine_ls_R_factor_gt 0.0531
_refine_ls_shift/su_max 0.000
_refine_ls_shift/su_mean 0.000
_refine_ls_structure_factor_coef Fsqd
_refine_ls_weighting_details 'calc w=1/[\s^2^(Fo^2^)+(0.0700P)^2^+1.5500P] where P=(Fo^2^+2Fc^2^)/3'
_refine_ls_weighting_scheme calc
_refine_ls_wR_factor_gt 0.1197
_refine_ls_wR_factor_ref 0.1245
_reflns_number_gt 14712
_reflns_number_total 17918
_reflns_threshold_expression >2sigma(I)
_cod_data_source_file c2dt31203d.txt
_cod_data_source_block 4
_cod_original_sg_symbol_H-M P2(1)
_cod_database_code 7020303

loop_
_symmetry_equiv_pos_as_xyz
'x, y, z'
'-x, y+1/2, -z'

loop_
_atom_site_label
_atom_site_type_symbol
_atom_site_fract_x
_atom_site_fract_y
_atom_site_fract_z
_atom_site_U_iso_or_equiv
_atom_site_adp_type
_atom_site_occupancy
_atom_site_symmetry_multiplicity
_atom_site_calc_flag
_atom_site_refinement_flags
C1 C 0.1756(6) 0.3242(4) -0.1655(6) 0.045(2) Uani 1 1 d .
H1 H 0.2405 0.3172 -0.1858 0.053 Uiso 1 1 calc R
C2 C 0.1695(7) 0.3547(4) -0.1026(5) 0.047(2) Uani 1 1 d .
H2 H 0.2265 0.3753 -0.0676 0.056 Uiso 1 1 calc R
C3 C 0.0687(7) 0.3572(4) -0.0972(6) 0.047(2) Uani 1 1 d .
H3 H 0.0425 0.3782 -0.0532 0.056 Uiso 1 1 calc R
C4 C 0.0073(7) 0.3222(4) -0.1544(6) 0.046(2) Uani 1 1 d .
H4 H -0.0681 0.3170 -0.1622 0.056 Uiso 1 1 calc R
C5 C 0.0763(7) 0.2990(4) -0.2031(6) 0.047(2) Uani 1 1 d .
H5 H 0.0598 0.2756 -0.2538 0.057 Uiso 1 1 calc R
C6 C 0.2019(6) 0.3183(4) 0.1728(5) 0.0385(18) Uani 1 1 d .
H6A H 0.1362 0.2994 0.1741 0.046 Uiso 1 1 calc R
H6B H 0.2560 0.2925 0.1998 0.046 Uiso 1 1 calc R
C7 C 0.2058(7) 0.3706(4) 0.2267(5) 0.044(2) Uani 1 1 d .
H7A H 0.2066 0.4043 0.1930 0.066 Uiso 1 1 calc R
H7B H 0.2674 0.3696 0.2687 0.066 Uiso 1 1 calc R
H7C H 0.1458 0.3714 0.2528 0.066 Uiso 1 1 calc R
C8 C 0.4374(7) 0.2871(3) 0.0680(5) 0.0403(19) Uani 1 1 d .
H8A H 0.4429 0.2474 0.0861 0.048 Uiso 1 1 calc R
H8B H 0.4320 0.3102 0.1165 0.048 Uiso 1 1 calc R
C9 C 0.5378(7) 0.3028(4) 0.0408(4) 0.0391(19) Uani 1 1 d .
H9A H 0.5230 0.3228 -0.0115 0.059 Uiso 1 1 calc R
H9B H 0.5764 0.2686 0.0347 0.059 Uiso 1 1 calc R
H9C H 0.5778 0.3272 0.0821 0.059 Uiso 1 1 calc R
C10 C 0.3653(7) 0.1679(4) -0.1201(5) 0.0407(19) Uani 1 1 d .
H10A H 0.3540 0.1270 -0.1277 0.049 Uiso 1 1 calc R
H10B H 0.3807 0.1757 -0.0607 0.049 Uiso 1 1 calc R
C11 C 0.4600(7) 0.1868(3) -0.1610(5) 0.0357(17) Uani 1 1 d .
H11A H 0.4683 0.1601 -0.2042 0.054 Uiso 1 1 calc R
H11B H 0.5220 0.1872 -0.1193 0.054 Uiso 1 1 calc R
H11C H 0.4476 0.2245 -0.1844 0.054 Uiso 1 1 calc R
C12 C 0.0850(8) 0.1157(4) -0.2279(7) 0.058(3) Uani 1 1 d .
H12A H 0.0598 0.0923 -0.1864 0.069 Uiso 1 1 calc R
H12B H 0.1523 0.1012 -0.2348 0.069 Uiso 1 1 calc R
C13 C 0.0047(6) 0.1133(4) -0.3152(5) 0.043(2) Uani 1 1 d .
H13A H -0.0549 0.1365 -0.3115 0.065 Uiso 1 1 calc R
H13B H -0.0168 0.0743 -0.3272 0.065 Uiso 1 1 calc R
H13C H 0.0379 0.1276 -0.3589 0.065 Uiso 1 1 calc R
C14 C -0.1291(8) 0.1530(4) -0.0877(6) 0.049(2) Uani 1 1 d .
H14A H -0.1290 0.1452 -0.0293 0.059 Uiso 1 1 calc R
H14B H -0.0819 0.1256 -0.1056 0.059 Uiso 1 1 calc R
C15 C -0.2435(7) 0.1374(4) -0.1373(5) 0.052(2) Uani 1 1 d .
H15A H -0.2836 0.1719 -0.1485 0.078 Uiso 1 1 calc R
H15B H -0.2769 0.1120 -0.1040 0.078 Uiso 1 1 calc R
H15C H -0.2382 0.1189 -0.1890 0.078 Uiso 1 1 calc R
C16 C -0.1221(9) 0.2684(5) 0.0731(7) 0.057(3) Uani 1 1 d .
H16A H -0.1006 0.2338 0.1047 0.069 Uiso 1 1 calc R
H16B H -0.1892 0.2618 0.0381 0.069 Uiso 1 1 calc R
C17 C -0.1263(9) 0.3208(6) 0.1326(7) 0.076(4) Uani 1 1 d .
H17A H -0.0726 0.3476 0.1265 0.114 Uiso 1 1 calc R
H17B H -0.1163 0.3076 0.1893 0.114 Uiso 1 1 calc R
H17C H -0.1927 0.3393 0.1185 0.114 Uiso 1 1 calc R
C18 C 0.4307(7) 0.1088(3) 0.1145(5) 0.0397(19) Uani 1 1 d .
C19 C 0.5110(6) 0.0986(4) 0.0711(4) 0.0346(17) Uani 1 1 d .
H19 H 0.4985 0.0780 0.0215 0.042 Uiso 1 1 calc R
C20 C 0.6100(7) 0.1194(4) 0.1020(5) 0.044(2) Uani 1 1 d .
H20 H 0.6637 0.1126 0.0730 0.053 Uiso 1 1 calc R
C21 C 0.6287(6) 0.1502(3) 0.1762(5) 0.0360(17) Uani 1 1 d .
C22 C 0.5484(8) 0.1603(5) 0.2195(6) 0.051(2) Uani 1 1 d .
H22 H 0.5609 0.1810 0.2692 0.062 Uiso 1 1 calc R
C23 C 0.4494(7) 0.1396(3) 0.1887(5) 0.0399(19) Uani 1 1 d .
C24 C 0.3827(7) 0.1456(4) 0.2490(5) 0.0407(19) Uani 1 1 d .
H24 H 0.4100 0.1545 0.3042 0.049 Uiso 1 1 calc R
C25 C 0.2119(6) 0.1384(3) 0.2910(6) 0.042(2) Uani 1 1 d .
H25 H 0.2101 0.0992 0.3127 0.050 Uiso 1 1 calc R
C26 C 0.2553(7) 0.1811(4) 0.3690(6) 0.051(2) Uani 1 1 d .
H26A H 0.3217 0.1664 0.3974 0.061 Uiso 1 1 calc R
H26B H 0.2678 0.2185 0.3467 0.061 Uiso 1 1 calc R
C27 C 0.1869(7) 0.1888(4) 0.4321(6) 0.047(2) Uani 1 1 d .
H27A H 0.2158 0.2173 0.4732 0.056 Uiso 1 1 calc R
H27B H 0.1792 0.1529 0.4605 0.056 Uiso 1 1 calc R
C28 C 0.0839(8) 0.2086(4) 0.3840(5) 0.047(2) Uani 1 1 d .
H28A H 0.0913 0.2458 0.3589 0.057 Uiso 1 1 d R
H28B H 0.0380 0.2131 0.4240 0.057 Uiso 1 1 d R
C29 C 0.0344(7) 0.1654(4) 0.3134(5) 0.043(2) Uani 1 1 d .
H29A H 0.0206 0.1291 0.3385 0.052 Uiso 1 1 calc R
H29B H -0.0312 0.1807 0.2844 0.052 Uiso 1 1 calc R
C30 C 0.1027(7) 0.1561(4) 0.2547(5) 0.0391(18) Uani 1 1 d .
H30 H 0.1082 0.1931 0.2272 0.047 Uiso 1 1 calc R
C31 C -0.0063(7) 0.0851(3) 0.1869(5) 0.0377(18) Uani 1 1 d .
H31 H -0.0416 0.0868 0.2314 0.045 Uiso 1 1 calc R
C32 C -0.0489(7) 0.0471(4) 0.1132(5) 0.0406(19) Uani 1 1 d .
C33 C -0.1504(7) 0.0295(4) 0.1128(6) 0.052(2) Uani 1 1 d .
H33 H -0.1851 0.0419 0.1545 0.062 Uiso 1 1 calc R
C34 C -0.1999(6) -0.0065(4) 0.0501(6) 0.047(2) Uani 1 1 d .
C35 C -0.1481(7) -0.0249(4) -0.0123(6) 0.048(2) Uani 1 1 d .
H35 H -0.1812 -0.0491 -0.0543 0.057 Uiso 1 1 calc R
C36 C -0.0466(7) -0.0074(5) -0.0120(6) 0.057(2) Uani 1 1 d .
H36 H -0.0119 -0.0197 -0.0537 0.069 Uiso 1 1 calc R
C37 C 0.0030(8) 0.0287(3) 0.0508(5) 0.044(2) Uani 1 1 d .
C38 C 0.3867(7) 0.8004(4) 0.7041(6) 0.051(3) Uani 1 1 d .
H38 H 0.3378 0.8109 0.7405 0.061 Uiso 1 1 calc R
C39 C 0.4895(6) 0.8141(4) 0.7117(5) 0.0397(19) Uani 1 1 d .
H39 H 0.5287 0.8383 0.7556 0.048 Uiso 1 1 calc R
C40 C 0.5280(6) 0.7898(4) 0.6495(5) 0.040(2) Uani 1 1 d .
H40 H 0.6008 0.7916 0.6429 0.049 Uiso 1 1 calc R
C41 C 0.4602(7) 0.7588(4) 0.6073(6) 0.048(2) Uani 1 1 d .
H41 H 0.4736 0.7355 0.5602 0.057 Uiso 1 1 calc R
C42 C 0.3713(7) 0.7599(4) 0.6302(5) 0.045(2) Uani 1 1 d .
H42 H 0.3087 0.7382 0.6067 0.054 Uiso 1 1 calc R
C43 C 0.1712(7) 0.9538(4) 0.6641(5) 0.043(2) Uani 1 1 d .
H43A H 0.1468 0.9611 0.6052 0.051 Uiso 1 1 calc R
H43B H 0.1928 0.9902 0.6905 0.051 Uiso 1 1 calc R
C44 C 0.0829(8) 0.9306(4) 0.7010(5) 0.048(2) Uani 1 1 d .
H44A H 0.0992 0.8925 0.7216 0.072 Uiso 1 1 calc R
H44B H 0.0212 0.9296 0.6589 0.072 Uiso 1 1 calc R
H44C H 0.0715 0.9549 0.7460 0.072 Uiso 1 1 calc R
C45 C 0.4605(6) 0.9957(4) 0.7478(6) 0.045(2) Uani 1 1 d .
H45A H 0.3979 1.0051 0.7688 0.054 Uiso 1 1 calc R
H45B H 0.4629 1.0216 0.7015 0.054 Uiso 1 1 calc R
C46 C 0.5475(8) 1.0115(5) 0.8133(6) 0.060(3) Uani 1 1 d .
H46A H 0.5362 0.9963 0.8657 0.090 Uiso 1 1 calc R
H46B H 0.5529 1.0525 0.8170 0.090 Uiso 1 1 calc R
H46C H 0.6106 0.9959 0.8005 0.090 Uiso 1 1 calc R
C47 C 0.6705(7) 0.9658(4) 0.5977(5) 0.041(2) Uani 1 1 d .
H47A H 0.6643 0.9819 0.6514 0.049 Uiso 1 1 calc R
H47B H 0.6315 0.9902 0.5549 0.049 Uiso 1 1 calc R
C48 C 0.7862(7) 0.9666(4) 0.5889(5) 0.050(2) Uani 1 1 d .
H48A H 0.8227 0.9367 0.6226 0.075 Uiso 1 1 calc R
H48B H 0.8160 1.0032 0.6070 0.075 Uiso 1 1 calc R
H48C H 0.7915 0.9605 0.5316 0.075 Uiso 1 1 calc R
C49 C 0.6231(9) 0.8443(4) 0.4121(5) 0.052(3) Uani 1 1 d .
H49A H 0.6703 0.8767 0.4215 0.063 Uiso 1 1 calc R
H49B H 0.5679 0.8548 0.3665 0.063 Uiso 1 1 calc R
C50 C 0.6806(6) 0.7957(4) 0.3831(6) 0.049(2) Uani 1 1 d .
H50A H 0.7517 0.7969 0.4109 0.074 Uiso 1 1 calc R
H50B H 0.6773 0.7986 0.3240 0.074 Uiso 1 1 calc R
H50C H 0.6499 0.7601 0.3958 0.074 Uiso 1 1 calc R
C51 C 0.2901(7) 0.7847(4) 0.3416(5) 0.046(2) Uani 1 1 d .
H51A H 0.2805 0.8235 0.3199 0.055 Uiso 1 1 calc R
H51B H 0.2227 0.7662 0.3300 0.055 Uiso 1 1 calc R
C52 C 0.3619(6) 0.7523(4) 0.2886(5) 0.0409(19) Uani 1 1 d .
H52A H 0.4312 0.7673 0.3021 0.061 Uiso 1 1 calc R
H52B H 0.3356 0.7580 0.2303 0.061 Uiso 1 1 calc R
H52C H 0.3627 0.7120 0.3011 0.061 Uiso 1 1 calc R
C53 C 0.0954(6) 0.8320(4) 0.4665(6) 0.049(2) Uani 1 1 d .
H53A H 0.0869 0.8081 0.4170 0.059 Uiso 1 1 calc R
H53B H 0.0921 0.8717 0.4482 0.059 Uiso 1 1 calc R
C54 C 0.0064(7) 0.8211(4) 0.5094(5) 0.048(2) Uani 1 1 d .
H54A H -0.0460 0.8498 0.4930 0.072 Uiso 1 1 calc R
H54B H 0.0298 0.8229 0.5687 0.072 Uiso 1 1 calc R
H54C H -0.0219 0.7838 0.4944 0.072 Uiso 1 1 calc R
C55 C 0.5201(6) 1.0867(4) 0.4695(5) 0.041(2) Uani 1 1 d .
C56 C 0.5740(6) 1.1171(3) 0.5370(5) 0.0385(18) Uani 1 1 d .
H56 H 0.5429 1.1247 0.5828 0.046 Uiso 1 1 calc R
C57 C 0.6743(6) 1.1362(4) 0.5361(6) 0.0410(19) Uani 1 1 d .
H57 H 0.7103 1.1566 0.5813 0.049 Uiso 1 1 calc R
C58 C 0.7207(6) 1.1249(3) 0.4677(5) 0.0354(16) Uani 1 1 d .
C59 C 0.6668(6) 1.0944(3) 0.4001(5) 0.0344(18) Uani 1 1 d .
H59 H 0.6979 1.0868 0.3543 0.041 Uiso 1 1 calc R
C60 C 0.5665(6) 1.0753(3) 0.4010(4) 0.0319(16) Uani 1 1 d .
C61 C 0.5221(6) 1.0379(4) 0.3344(5) 0.0399(19) Uani 1 1 d .
H61 H 0.5619 1.0328 0.2932 0.048 Uiso 1 1 d R
C62 C 0.3939(6) 0.9871(4) 0.2330(4) 0.0371(16) Uani 1 1 d .
H62 H 0.3608 1.0195 0.2002 0.044 Uiso 1 1 calc R
C63 C 0.4742(6) 0.9627(4) 0.1865(5) 0.0367(17) Uani 1 1 d .
H63A H 0.5127 0.9330 0.2207 0.044 Uiso 1 1 d R
H63B H 0.5224 0.9930 0.1788 0.044 Uiso 1 1 d R
C64 C 0.4273(6) 0.9393(4) 0.1000(5) 0.0356(17) Uani 1 1 d .
H64A H 0.4811 0.9216 0.0747 0.043 Uiso 1 1 calc R
H64B H 0.3968 0.9704 0.0642 0.043 Uiso 1 1 calc R
C65 C 0.3429(8) 0.8942(4) 0.1094(5) 0.046(2) Uani 1 1 d .
H65A H 0.3053 0.8832 0.0548 0.056 Uiso 1 1 calc R
H65B H 0.3751 0.8602 0.1370 0.056 Uiso 1 1 calc R
C66 C 0.2696(7) 0.9200(4) 0.1598(5) 0.045(2) Uani 1 1 d .
H66A H 0.2305 0.9496 0.1260 0.054 Uiso 1 1 calc R
H66B H 0.2206 0.8903 0.1680 0.054 Uiso 1 1 calc R
C67 C 0.3099(6) 0.9452(3) 0.2414(4) 0.0275(15) Uani 1 1 d .
H67 H 0.3458 0.9135 0.2742 0.033 Uiso 1 1 calc R
C68 C 0.1433(6) 0.9688(4) 0.2784(4) 0.0363(19) Uani 1 1 d .
H68 H 0.1167 0.9577 0.2239 0.044 Uiso 1 1 calc R
C69 C 0.0670(6) 0.9806(4) 0.3212(4) 0.0357(17) Uani 1 1 d .
C70 C -0.0363(6) 0.9679(4) 0.2894(6) 0.0408(19) Uani 1 1 d .
H70 H -0.0539 0.9490 0.2386 0.049 Uiso 1 1 calc R
C71 C -0.1133(5) 0.9835(4) 0.3336(4) 0.0343(15) Uani 1 1 d .
C72 C -0.0869(7) 1.0118(4) 0.4095(6) 0.047(2) Uani 1 1 d .
H72 H -0.1384 1.0223 0.4391 0.057 Uiso 1 1 calc R
C73 C 0.0163(7) 1.0245(5) 0.4413(6) 0.052(2) Uani 1 1 d .
H73 H 0.0339 1.0435 0.4921 0.062 Uiso 1 1 calc R
C74 C 0.0933(7) 1.0089(4) 0.3971(5) 0.043(2) Uani 1 1 d .
Cl1 Cl 0.75432(17) 0.17574(11) 0.21307(14) 0.0425(5) Uani 1 1 d .
Cl2 Cl -0.32203(19) -0.03171(12) 0.05057(15) 0.0503(6) Uani 1 1 d .
Cl3 Cl 0.84380(18) 1.15416(11) 0.46282(15) 0.0466(5) Uani 1 1 d .
Cl4 Cl -0.24173(15) 0.96207(10) 0.29187(13) 0.0386(4) Uani 1 1 d .
Co1 Co 0.12093(11) 0.27235(8) -0.08427(8) 0.0488(3) Uani 1 1 d .
Co2 Co 0.41641(9) 0.84276(8) 0.59472(7) 0.0409(3) Uani 1 1 d .
Dy1 Dy 0.18309(3) 0.12817(6) 0.07921(2) 0.03629(10) Uani 1 1 d .
Dy2 Dy 0.34067(2) 0.98667(6) 0.434240(19) 0.02847(8) Uani 1 1 d .
N1 N 0.2769(6) 0.1381(3) 0.2235(4) 0.0373(16) Uani 1 1 d .
N2 N 0.0771(6) 0.1151(3) 0.1901(5) 0.0475(19) Uani 1 1 d .
N3 N 0.4414(4) 1.0110(3) 0.3221(4) 0.0289(14) Uani 1 1 d .
N4 N 0.2444(5) 0.9687(3) 0.2927(4) 0.0335(15) Uani 1 1 d .
O1 O 0.1859(5) 0.1406(3) -0.0552(4) 0.0450(15) Uani 1 1 d .
O2 O 0.2128(4) 0.3224(3) 0.0828(4) 0.0389(13) Uani 1 1 d .
O3 O 0.3440(5) 0.2930(3) 0.0110(3) 0.0400(14) Uani 1 1 d .
O4 O 0.2559(5) 0.2192(3) 0.0824(4) 0.0459(15) Uani 1 1 d .
O5 O 0.2765(5) 0.1972(3) -0.1557(4) 0.0516(16) Uani 1 1 d .
O6 O 0.0927(5) 0.1715(3) -0.2034(5) 0.0516(18) Uani 1 1 d .
O7 O 0.0401(5) 0.1872(3) 0.0431(4) 0.0469(15) Uani 1 1 d .
O8 O -0.0840(6) 0.2074(3) -0.0914(4) 0.0529(17) Uani 1 1 d .
O9 O -0.0463(5) 0.2851(3) 0.0238(3) 0.0468(16) Uani 1 1 d .
O10 O 0.3357(5) 0.0880(3) 0.0799(4) 0.0442(15) Uani 1 1 d .
O11 O 0.1006(5) 0.0471(2) 0.0493(4) 0.0398(13) Uani 1 1 d .
O12 O 0.3462(5) 0.9741(3) 0.5751(3) 0.0416(14) Uani 1 1 d .
O13 O 0.4465(4) 0.9430(3) 0.7151(4) 0.0450(15) Uani 1 1 d .
O14 O 0.2597(5) 0.9166(3) 0.6727(4) 0.0481(16) Uani 1 1 d .
O15 O 0.4847(4) 0.9289(3) 0.4655(4) 0.0410(14) Uani 1 1 d .
O16 O 0.6231(5) 0.9062(3) 0.5904(4) 0.0475(16) Uani 1 1 d .
O17 O 0.5766(5) 0.8381(3) 0.4864(4) 0.0517(16) Uani 1 1 d .
O18 O 0.2801(4) 0.8965(3) 0.4341(4) 0.0439(15) Uani 1 1 d .
O19 O 0.3194(5) 0.7892(3) 0.4310(4) 0.0525(18) Uani 1 1 d .
O20 O 0.1957(5) 0.8217(3) 0.5141(3) 0.0427(14) Uani 1 1 d .
O21 O 0.4273(4) 1.0726(3) 0.4746(3) 0.0382(13) Uani 1 1 d .
O22 O 0.1885(4) 1.0278(3) 0.4287(4) 0.0408(14) Uani 1 1 d .
O23 O 0.1681(4) 0.9696(3) 0.8920(3) 0.0421(15) Uani 1 1 d .
H23A H 0.1665 0.9954 0.9324 0.051 Uiso 1 1 d R
C75 C 0.2652(5) 0.9850(4) 0.8692(4) 0.0283(14) Uani 1 1 d .
H75A H 0.3209 0.9752 0.9138 0.043 Uiso 1 1 calc R
H75B H 0.2663 1.0255 0.8589 0.043 Uiso 1 1 calc R
H75C H 0.2734 0.9645 0.8197 0.043 Uiso 1 1 calc R
C76 C 0.2460(8) 0.1037(5) 0.6116(5) 0.054(3) Uani 1 1 d .
H76B H 0.1734 0.1078 0.5893 0.081 Uiso 1 1 calc R
H76C H 0.2825 0.1371 0.5979 0.081 Uiso 1 1 calc R
H76A H 0.2558 0.0997 0.6711 0.081 Uiso 1 1 calc R
O24 O 0.2843(6) 0.0552(3) 0.5774(4) 0.0610(18) Uani 1 1 d .
H24A H 0.3568 0.0614 0.5776 0.073 Uiso 1 1 d R
O1W O 0.8436(18) 0.0185(12) 0.7794(15) 0.051(7) Uani 0.25 1 d P
H1X H 0.9071 0.0282 0.7870 0.061 Uiso 0.25 1 d PR
H1Y H 0.8165 0.0306 0.8197 0.061 Uiso 0.25 1 d PR
P1 P 0.2374(2) 0.27265(12) 0.03016(15) 0.0433(5) Uani 1 1 d .
P2 P 0.17151(19) 0.18935(12) -0.12049(14) 0.0432(5) Uani 1 1 d .
P3 P 0.0079(2) 0.23243(13) -0.02108(15) 0.0471(6) Uani 1 1 d .
P4 P 0.36366(18) 0.92517(12) 0.63405(13) 0.0398(5) Uani 1 1 d .
P5 P 0.52393(17) 0.88435(12) 0.52718(15) 0.0418(5) Uani 1 1 d .
P6 P 0.29451(17) 0.84228(12) 0.48316(14) 0.0407(5) Uani 1 1 d .

loop_
_atom_site_aniso_label
_atom_site_aniso_U_11
_atom_site_aniso_U_22
_atom_site_aniso_U_33
_atom_site_aniso_U_23
_atom_site_aniso_U_13
_atom_site_aniso_U_12
C1 0.026(4) 0.057(6) 0.052(5) 0.005(4) 0.009(4) 0.011(4)
C2 0.038(4) 0.064(6) 0.031(4) 0.000(4) -0.011(3) 0.007(4)
C3 0.051(5) 0.055(6) 0.038(5) 0.010(4) 0.016(4) 0.004(4)
C4 0.049(5) 0.030(4) 0.067(6) 0.004(4) 0.028(5) 0.004(4)
C5 0.043(5) 0.046(5) 0.050(5) 0.000(4) 0.001(4) 0.011(4)
C6 0.041(4) 0.043(5) 0.036(4) 0.012(3) 0.017(3) 0.025(4)
C7 0.040(5) 0.048(5) 0.046(5) 0.007(4) 0.013(4) 0.029(4)
C8 0.063(5) 0.024(4) 0.034(4) -0.015(3) 0.010(4) -0.009(4)
C9 0.051(5) 0.042(5) 0.017(3) -0.005(3) -0.011(3) -0.002(4)
C10 0.052(5) 0.044(5) 0.028(4) 0.015(3) 0.014(4) 0.005(4)
C11 0.049(5) 0.024(4) 0.036(4) 0.018(3) 0.012(3) -0.001(3)
C12 0.062(6) 0.037(5) 0.064(6) -0.010(4) -0.014(5) 0.021(4)
C13 0.035(4) 0.051(6) 0.046(5) 0.016(4) 0.014(4) 0.016(4)
C14 0.054(5) 0.051(5) 0.040(4) 0.018(4) 0.000(4) -0.016(4)
C15 0.055(5) 0.056(6) 0.036(4) 0.023(4) -0.013(4) -0.008(4)
C16 0.062(6) 0.041(6) 0.068(7) -0.014(5) 0.012(5) -0.011(5)
C17 0.053(6) 0.100(9) 0.068(7) -0.058(7) -0.006(5) 0.014(6)
C18 0.045(4) 0.036(4) 0.045(4) 0.010(3) 0.027(4) 0.009(3)
C19 0.044(4) 0.041(4) 0.022(3) 0.008(3) 0.015(3) 0.000(3)
C20 0.051(5) 0.042(5) 0.046(4) -0.006(4) 0.026(4) -0.018(4)
C21 0.037(4) 0.027(4) 0.044(4) -0.001(3) 0.007(3) 0.015(3)
C22 0.052(5) 0.067(7) 0.040(5) -0.010(4) 0.021(4) -0.015(5)
C23 0.045(4) 0.035(5) 0.042(4) 0.019(3) 0.012(3) -0.005(3)
C24 0.049(5) 0.039(5) 0.035(4) 0.001(3) 0.010(3) 0.023(4)
C25 0.041(4) 0.030(4) 0.065(5) -0.008(4) 0.039(4) -0.002(3)
C26 0.048(5) 0.053(6) 0.053(5) -0.017(4) 0.014(4) -0.031(4)
C27 0.051(5) 0.035(5) 0.054(5) -0.021(4) 0.011(4) -0.014(4)
C28 0.064(6) 0.041(5) 0.037(4) -0.015(4) 0.009(4) -0.003(4)
C29 0.048(5) 0.040(5) 0.044(4) -0.017(4) 0.017(4) -0.032(4)
C30 0.046(5) 0.037(4) 0.035(4) 0.011(3) 0.008(3) 0.001(4)
C31 0.051(5) 0.030(4) 0.035(4) -0.005(3) 0.015(4) 0.010(3)
C32 0.044(4) 0.050(5) 0.032(4) -0.016(4) 0.015(3) -0.011(4)
C33 0.035(4) 0.061(6) 0.056(5) -0.022(5) 0.000(4) 0.016(4)
C34 0.035(4) 0.051(6) 0.061(5) 0.000(4) 0.024(4) -0.012(4)
C35 0.043(4) 0.046(6) 0.056(5) -0.001(4) 0.013(4) -0.025(4)
C36 0.044(5) 0.068(7) 0.062(6) 0.000(5) 0.018(4) -0.020(5)
C37 0.070(6) 0.024(4) 0.044(5) -0.003(3) 0.025(4) -0.002(4)
C38 0.044(5) 0.059(6) 0.042(5) 0.027(4) -0.017(4) 0.000(4)
C39 0.031(4) 0.050(5) 0.037(4) 0.011(4) 0.004(3) 0.006(3)
C40 0.031(4) 0.043(5) 0.046(5) 0.017(4) 0.003(3) 0.013(3)
C41 0.033(4) 0.050(6) 0.055(5) 0.012(4) -0.005(4) 0.005(4)
C42 0.048(5) 0.043(5) 0.038(4) 0.014(4) -0.009(4) -0.015(4)
C43 0.058(5) 0.037(5) 0.035(4) 0.021(4) 0.015(4) 0.011(4)
C44 0.077(7) 0.039(5) 0.029(4) 0.012(4) 0.013(4) 0.015(4)
C45 0.020(3) 0.055(6) 0.061(5) -0.019(5) 0.008(3) -0.018(4)
C46 0.047(5) 0.069(7) 0.055(6) 0.013(5) -0.015(5) -0.014(5)
C47 0.044(5) 0.044(5) 0.029(4) -0.007(3) -0.013(3) 0.020(4)
C48 0.050(5) 0.057(5) 0.033(4) 0.015(4) -0.023(4) -0.016(4)
C49 0.095(8) 0.043(5) 0.020(4) 0.008(3) 0.013(4) 0.013(5)
C50 0.027(4) 0.053(6) 0.070(6) 0.023(5) 0.016(4) 0.001(4)
C51 0.052(5) 0.061(6) 0.025(4) 0.016(4) 0.008(3) -0.008(4)
C52 0.032(4) 0.052(5) 0.039(4) 0.012(4) 0.008(3) -0.016(4)
C53 0.037(4) 0.054(6) 0.046(5) 0.009(4) -0.023(4) -0.021(4)
C54 0.051(5) 0.057(6) 0.031(4) 0.007(4) -0.005(4) 0.004(4)
C55 0.039(4) 0.056(6) 0.026(4) -0.015(3) -0.005(3) -0.013(4)
C56 0.039(4) 0.029(4) 0.047(5) -0.013(3) 0.006(3) -0.006(3)
C57 0.029(4) 0.032(4) 0.057(5) -0.013(4) -0.005(3) 0.010(3)
C58 0.036(4) 0.017(3) 0.051(4) -0.015(3) 0.003(3) -0.012(3)
C59 0.036(4) 0.032(4) 0.028(4) 0.017(3) -0.013(3) -0.008(3)
C60 0.034(4) 0.032(4) 0.026(4) -0.004(3) -0.004(3) -0.005(3)
C61 0.038(4) 0.047(5) 0.035(4) -0.009(4) 0.006(3) -0.010(4)
C62 0.038(4) 0.040(4) 0.036(4) -0.023(4) 0.014(3) -0.011(4)
C63 0.025(4) 0.042(4) 0.042(4) 0.002(3) 0.002(3) -0.001(3)
C64 0.039(4) 0.033(4) 0.039(4) -0.013(3) 0.019(3) 0.002(3)
C65 0.085(7) 0.024(4) 0.038(4) -0.014(3) 0.034(5) -0.011(4)
C66 0.060(6) 0.048(5) 0.036(4) -0.012(4) 0.030(4) -0.020(4)
C67 0.037(4) 0.018(3) 0.029(3) -0.007(3) 0.010(3) -0.004(3)
C68 0.030(4) 0.055(5) 0.018(3) 0.011(3) -0.012(3) 0.004(3)
C69 0.035(4) 0.040(4) 0.029(3) -0.010(3) -0.003(3) 0.014(4)
C70 0.038(4) 0.038(4) 0.046(5) -0.016(3) 0.006(4) -0.007(3)
C71 0.030(3) 0.029(4) 0.039(4) -0.004(4) -0.008(3) 0.004(3)
C72 0.042(5) 0.030(4) 0.068(6) -0.023(4) 0.003(4) -0.012(4)
C73 0.030(4) 0.082(7) 0.043(5) -0.020(5) 0.004(4) -0.009(4)
C74 0.045(5) 0.046(5) 0.030(4) -0.009(3) -0.014(4) 0.014(4)
Cl1 0.0473(11) 0.0298(10) 0.0542(12) -0.0109(8) 0.0197(9) -0.0063(8)
Cl2 0.0571(13) 0.0504(14) 0.0456(12) -0.0112(9) 0.0152(10) -0.0120(10)
Cl3 0.0481(12) 0.0362(11) 0.0511(12) -0.0114(9) -0.0030(10) -0.0180(9)
Cl4 0.0340(9) 0.0335(10) 0.0519(11) -0.0221(8) 0.0174(8) -0.0098(7)
Co1 0.0532(7) 0.0454(8) 0.0498(7) 0.0089(6) 0.0143(6) 0.0037(6)
Co2 0.0346(6) 0.0408(7) 0.0418(6) 0.0122(5) -0.0080(5) 0.0012(5)
Dy1 0.03376(18) 0.0359(2) 0.0405(2) 0.00370(17) 0.01004(15) -0.00403(16)
Dy2 0.02393(14) 0.03043(17) 0.02783(15) 0.00339(14) -0.00390(12) -0.00221(14)
N1 0.051(4) 0.031(4) 0.032(3) 0.018(3) 0.012(3) -0.006(3)
N2 0.051(4) 0.040(5) 0.057(5) -0.005(3) 0.025(4) -0.008(3)
N3 0.022(3) 0.042(4) 0.018(3) -0.008(2) -0.007(2) -0.006(2)
N4 0.037(3) 0.029(4) 0.028(3) -0.015(2) -0.010(3) 0.006(3)
O1 0.054(4) 0.043(4) 0.044(3) -0.009(3) 0.023(3) -0.003(3)
O2 0.038(3) 0.032(3) 0.051(4) 0.001(2) 0.018(3) 0.005(2)
O3 0.043(3) 0.045(4) 0.033(3) 0.013(2) 0.008(2) 0.009(3)
O4 0.053(4) 0.039(4) 0.046(3) 0.002(3) 0.010(3) -0.007(3)
O5 0.047(4) 0.041(4) 0.067(4) 0.017(3) 0.008(3) -0.006(3)
O6 0.031(3) 0.041(4) 0.075(5) 0.007(3) -0.012(3) 0.019(3)
O7 0.034(3) 0.044(4) 0.065(4) 0.011(3) 0.014(3) 0.007(3)
O8 0.073(5) 0.035(4) 0.050(4) 0.015(3) 0.011(3) -0.013(3)
O9 0.057(4) 0.053(4) 0.029(3) 0.021(3) 0.005(3) 0.023(3)
O10 0.036(3) 0.050(4) 0.050(4) -0.011(3) 0.016(3) 0.006(3)
O11 0.055(4) 0.028(3) 0.039(3) 0.002(2) 0.018(3) -0.007(3)
O12 0.045(3) 0.041(4) 0.037(3) 0.007(2) 0.002(2) 0.009(3)
O13 0.027(3) 0.055(4) 0.054(4) -0.023(3) 0.010(3) -0.023(3)
O14 0.034(3) 0.061(4) 0.047(3) 0.025(3) 0.000(3) 0.010(3)
O15 0.019(3) 0.053(4) 0.047(3) 0.011(3) -0.006(2) -0.006(2)
O16 0.038(3) 0.072(5) 0.028(3) 0.005(3) -0.004(2) -0.016(3)
O17 0.054(4) 0.040(4) 0.064(4) 0.004(3) 0.018(3) -0.008(3)
O18 0.031(3) 0.035(3) 0.057(4) 0.016(3) -0.015(3) -0.006(2)
O19 0.038(3) 0.065(5) 0.047(4) 0.003(3) -0.010(3) 0.004(3)
O20 0.052(3) 0.035(3) 0.035(3) 0.007(2) -0.010(3) -0.015(3)
O21 0.042(3) 0.040(3) 0.030(3) -0.018(2) 0.001(2) -0.007(3)
O22 0.030(3) 0.053(4) 0.037(3) 0.000(3) -0.002(2) 0.011(3)
O23 0.029(3) 0.067(4) 0.034(3) -0.014(3) 0.015(2) -0.024(3)
C75 0.024(3) 0.035(4) 0.031(3) 0.004(3) 0.016(3) 0.012(3)
C76 0.074(7) 0.070(7) 0.026(4) -0.017(4) 0.029(4) -0.014(5)
O24 0.077(5) 0.055(4) 0.049(4) -0.020(3) 0.007(3) -0.015(4)
O1W 0.028(12) 0.075(18) 0.041(13) 0.019(12) -0.015(10) -0.026(11)
P1 0.0537(14) 0.0348(12) 0.0457(12) 0.0060(10) 0.0207(11) 0.0038(10)
P2 0.0471(13) 0.0463(14) 0.0376(11) 0.0079(10) 0.0115(10) 0.0048(10)
P3 0.0520(13) 0.0469(14) 0.0433(14) 0.0071(11) 0.0113(11) 0.0007(11)
P4 0.0433(12) 0.0412(13) 0.0303(10) 0.0121(9) -0.0053(9) 0.0056(9)
P5 0.0285(10) 0.0449(13) 0.0464(13) 0.0026(10) -0.0076(9) -0.0004(9)
P6 0.0352(11) 0.0364(12) 0.0428(12) 0.0088(10) -0.0131(9) -0.0121(9)

loop_
_atom_type_symbol
_atom_type_description
_atom_type_scat_dispersion_real
_atom_type_scat_dispersion_imag
_atom_type_scat_source
C C 0.0033 0.0016 'International Tables Vol C Tables 4.2.6.8 and 6.1.1.4'
H H 0.0000 0.0000 'International Tables Vol C Tables 4.2.6.8 and 6.1.1.4'
N N 0.0061 0.0033 'International Tables Vol C Tables 4.2.6.8 and 6.1.1.4'
O O 0.0106 0.0060 'International Tables Vol C Tables 4.2.6.8 and 6.1.1.4'
P P 0.1023 0.0942 'International Tables Vol C Tables 4.2.6.8 and 6.1.1.4'
Cl Cl 0.1484 0.1585 'International Tables Vol C Tables 4.2.6.8 and 6.1.1.4'
Co Co 0.3494 0.9721 'International Tables Vol C Tables 4.2.6.8 and 6.1.1.4'
Dy Dy -0.1892 4.4098 'International Tables Vol C Tables 4.2.6.8 and 6.1.1.4'

loop_
_geom_angle_atom_site_label_1
_geom_angle_atom_site_label_2
_geom_angle_atom_site_label_3
_geom_angle
C2 C1 C5 112.6(8)
C2 C1 Co1 73.8(6)
C5 C1 Co1 68.8(5)
C2 C1 H1 123.7
C5 C1 H1 123.7
Co1 C1 H1 123.7
C1 C2 C3 106.7(9)
C1 C2 Co1 70.2(6)
C3 C2 Co1 72.4(6)
C1 C2 H2 126.6
C3 C2 H2 126.6
Co1 C2 H2 126.6
C2 C3 C4 112.9(9)
C2 C3 Co1 69.9(6)
C4 C3 Co1 69.6(6)
C2 C3 H3 123.4
C4 C3 H3 123.4
Co1 C3 H3 123.4
C3 C4 C5 104.5(8)
C3 C4 Co1 71.5(6)
C5 C4 Co1 68.0(5)
C3 C4 H4 127.7
C5 C4 H4 127.7
Co1 C4 H4 127.7
C4 C5 C1 102.9(8)
C4 C5 Co1 71.5(6)
C1 C5 Co1 68.8(5)
C4 C5 H5 128.4
C1 C5 H5 128.4
Co1 C5 H5 128.4
C7 C6 O2 121.4(7)
C7 C6 H6A 107.0
O2 C6 H6A 107.0
C7 C6 H6B 107.0
O2 C6 H6B 107.0
H6A C6 H6B 106.7
C6 C7 H7A 109.5
C6 C7 H7B 109.5
H7A C7 H7B 109.5
C6 C7 H7C 109.5
H7A C7 H7C 109.5
H7B C7 H7C 109.5
O3 C8 C9 119.0(6)
O3 C8 H8A 107.6
C9 C8 H8A 107.6
O3 C8 H8B 107.6
C9 C8 H8B 107.6
H8A C8 H8B 107.0
C8 C9 H9A 109.5
C8 C9 H9B 109.5
H9A C9 H9B 109.5
C8 C9 H9C 109.5
H9A C9 H9C 109.5
H9B C9 H9C 109.5
O5 C10 C11 110.7(6)
O5 C10 H10A 109.5
C11 C10 H10A 109.5
O5 C10 H10B 109.5
C11 C10 H10B 109.5
H10A C10 H10B 108.1
C10 C11 H11A 109.5
C10 C11 H11B 109.5
H11A C11 H11B 109.5
C10 C11 H11C 109.5
H11A C11 H11C 109.5
H11B C11 H11C 109.5
O6 C12 C13 107.2(6)
O6 C12 H12A 110.3
C13 C12 H12A 110.3
O6 C12 H12B 110.3
C13 C12 H12B 110.3
H12A C12 H12B 108.5
C12 C13 H13A 109.5
C12 C13 H13B 109.5
H13A C13 H13B 109.5
C12 C13 H13C 109.5
H13A C13 H13C 109.5
H13B C13 H13C 109.5
O8 C14 C15 122.9(7)
O8 C14 H14A 106.6
C15 C14 H14A 106.6
O8 C14 H14B 106.6
C15 C14 H14B 106.6
H14A C14 H14B 106.6
C14 C15 H15A 109.5
C14 C15 H15B 109.5
H15A C15 H15B 109.5
C14 C15 H15C 109.5
H15A C15 H15C 109.5
H15B C15 H15C 109.5
O9 C16 C17 104.0(8)
O9 C16 H16A 111.0
C17 C16 H16A 111.0
O9 C16 H16B 111.0
C17 C16 H16B 111.0
H16A C16 H16B 109.0
C16 C17 H17A 109.5
C16 C17 H17B 109.5
H17A C17 H17B 109.5
C16 C17 H17C 109.5
H17A C17 H17C 109.5
H17B C17 H17C 109.5
O10 C18 C19 116.8(7)
O10 C18 C23 123.2(6)
C19 C18 C23 120.0(8)
C18 C19 C20 120.0(8)
C18 C19 H19 120.0
C20 C19 H19 120.0
C19 C20 C21 120.0(8)
C19 C20 H20 120.0
C21 C20 H20 120.0
C22 C21 C20 120.0(8)
C22 C21 Cl1 121.3(6)
C20 C21 Cl1 118.7(6)
C21 C22 C23 120.0(8)
C21 C22 H22 120.0
C23 C22 H22 120.0
C22 C23 C18 120.0(8)
C22 C23 C24 111.3(8)
C18 C23 C24 127.8(8)
N1 C24 C23 118.8(7)
N1 C24 H24 120.6
C23 C24 H24 120.6
C30 C25 N1 109.7(7)
C30 C25 C26 108.2(7)
N1 C25 C26 114.1(6)
C30 C25 H25 108.2
N1 C25 H25 108.2
C26 C25 H25 108.2
C27 C26 C25 116.2(6)
C27 C26 H26A 108.2
C25 C26 H26A 108.2
C27 C26 H26B 108.2
C25 C26 H26B 108.2
H26A C26 H26B 107.4
C26 C27 C28 105.8(8)
C26 C27 H27A 110.6
C28 C27 H27A 110.6
C26 C27 H27B 110.6
C28 C27 H27B 110.6
H27A C27 H27B 108.7
C27 C28 C29 113.4(8)
C27 C28 H28A 110.1
C29 C28 H28A 108.8
C27 C28 H28B 106.8
C29 C28 H28B 109.7
H28A C28 H28B 107.9
C30 C29 C28 110.9(7)
C30 C29 H29A 109.5
C28 C29 H29A 109.5
C30 C29 H29B 109.5
C28 C29 H29B 109.5
H29A C29 H29B 108.0
N2 C30 C29 120.3(7)
N2 C30 C25 100.9(6)
C29 C30 C25 116.2(7)
N2 C30 H30 106.1
C29 C30 H30 106.1
C25 C30 H30 106.1
N2 C31 C32 122.4(6)
N2 C31 H31 118.8
C32 C31 H31 118.8
C33 C32 C37 120.0(8)
C33 C32 C31 112.9(7)
C37 C32 C31 127.0(8)
C34 C33 C32 120.0(8)
C34 C33 H33 120.0
C32 C33 H33 120.0
C35 C34 C33 120.0(8)
C35 C34 Cl2 118.7(7)
C33 C34 Cl2 121.2(7)
C34 C35 C36 120.0(8)
C34 C35 H35 120.0
C36 C35 H35 120.0
C37 C36 C35 120.0(9)
C37 C36 H36 120.0
C35 C36 H36 120.0
O11 C37 C36 119.7(7)
O11 C37 C32 120.3(7)
C36 C37 C32 120.0(9)
C39 C38 C42 101.8(9)
C39 C38 Co2 69.0(5)
C42 C38 Co2 69.0(5)
C39 C38 H38 129.0
C42 C38 H38 129.0
Co2 C38 H38 129.0
C40 C39 C38 109.5(9)
C40 C39 Co2 67.3(5)
C38 C39 Co2 73.2(5)
C40 C39 H39 125.2
C38 C39 H39 125.2
Co2 C39 H39 125.2
C41 C40 C39 109.4(9)
C41 C40 Co2 73.7(5)
C39 C40 Co2 74.4(5)
C41 C40 H40 125.0
C39 C40 H40 125.0
Co2 C40 H40 125.0
C40 C41 C42 114.8(11)
C40 C41 Co2 70.1(6)
C42 C41 Co2 76.0(6)
C40 C41 H41 122.6
C42 C41 H41 122.6
Co2 C41 H41 122.6
C41 C42 C38 104.3(8)
C41 C42 Co2 68.2(6)
C38 C42 Co2 69.4(5)
C41 C42 H42 127.8
C38 C42 H42 127.8
Co2 C42 H42 127.8
O14 C43 C44 114.4(6)
O14 C43 H43A 108.6
C44 C43 H43A 108.6
O14 C43 H43B 108.6
C44 C43 H43B 108.6
H43A C43 H43B 107.6
C43 C44 H44A 109.5
C43 C44 H44B 109.5
H44A C44 H44B 109.5
C43 C44 H44C 109.5
H44A C44 H44C 109.5
H44B C44 H44C 109.5
O13 C45 C46 123.6(9)
O13 C45 H45A 106.4
C46 C45 H45A 106.4
O13 C45 H45B 106.4
C46 C45 H45B 106.4
H45A C45 H45B 106.5
C45 C46 H46A 109.5
C45 C46 H46B 109.5
H46A C46 H46B 109.5
C45 C46 H46C 109.5
H46A C46 H46C 109.5
H46B C46 H46C 109.5
O16 C47 C48 113.5(6)
O16 C47 H47A 108.9
C48 C47 H47A 108.9
O16 C47 H47B 108.9
C48 C47 H47B 108.9
H47A C47 H47B 107.7
C47 C48 H48A 109.5
C47 C48 H48B 109.5
H48A C48 H48B 109.5
C47 C48 H48C 109.5
H48A C48 H48C 109.5
H48B C48 H48C 109.5
O17 C49 C50 120.1(7)
O17 C49 H49A 107.3
C50 C49 H49A 107.3
O17 C49 H49B 107.3
C50 C49 H49B 107.3
H49A C49 H49B 106.9
C49 C50 H50A 109.5
C49 C50 H50B 109.5
H50A C50 H50B 109.5
C49 C50 H50C 109.5
H50A C50 H50C 109.5
H50B C50 H50C 109.5
O19 C51 C52 120.8(7)
O19 C51 H51A 107.1
C52 C51 H51A 107.1
O19 C51 H51B 107.1
C52 C51 H51B 107.1
H51A C51 H51B 106.8
C51 C52 H52A 109.5
C51 C52 H52B 109.5
H52A C52 H52B 109.5
C51 C52 H52C 109.5
H52A C52 H52C 109.5
H52B C52 H52C 109.5
O20 C53 C54 116.2(7)
O20 C53 H53A 108.2
C54 C53 H53A 108.2
O20 C53 H53B 108.2
C54 C53 H53B 108.2
H53A C53 H53B 107.4
C53 C54 H54A 109.5
C53 C54 H54B 109.5
H54A C54 H54B 109.5
C53 C54 H54C 109.5
H54A C54 H54C 109.5
H54B C54 H54C 109.5
O21 C55 C56 115.6(7)
O21 C55 C60 124.4(7)
C56 C55 C60 120.0(8)
C55 C56 C57 120.0(8)
C55 C56 H56 120.0
C57 C56 H56 120.0
C58 C57 C56 120.0(7)
C58 C57 H57 120.0
C56 C57 H57 120.0
C59 C58 C57 120.0(7)
C59 C58 Cl3 119.9(6)
C57 C58 Cl3 119.9(5)
C58 C59 C60 120.0(8)
C58 C59 H59 120.0
C60 C59 H59 120.0
C59 C60 C55 120.0(7)
C59 C60 C61 116.2(7)
C55 C60 C61 123.3(7)
N3 C61 C60 131.4(8)
N3 C61 H61 113.5
C60 C61 H61 115.0
C67 C62 C63 113.0(7)
C67 C62 N3 108.7(6)
C63 C62 N3 113.6(6)
C67 C62 H62 107.1
C63 C62 H62 107.1
N3 C62 H62 107.1
C62 C63 C64 113.3(6)
C62 C63 H63A 108.4
C64 C63 H63A 110.8
C62 C63 H63B 108.8
C64 C63 H63B 107.4
H63A C63 H63B 107.9
C63 C64 C65 108.8(7)
C63 C64 H64A 109.9
C65 C64 H64A 109.9
C63 C64 H64B 109.9
C65 C64 H64B 109.9
H64A C64 H64B 108.3
C66 C65 C64 108.9(6)
C66 C65 H65A 109.9
C64 C65 H65A 109.9
C66 C65 H65B 109.9
C64 C65 H65B 109.9
H65A C65 H65B 108.3
C67 C66 C65 119.9(8)
C67 C66 H66A 107.3
C65 C66 H66A 107.3
C67 C66 H66B 107.3
C65 C66 H66B 107.3
H66A C66 H66B 106.9
N4 C67 C66 122.5(7)
N4 C67 C62 109.7(6)
C66 C67 C62 109.2(6)
N4 C67 H67 104.6
C66 C67 H67 104.6
C62 C67 H67 104.6
N4 C68 C69 137.1(7)
N4 C68 H68 111.4
C69 C68 H68 111.4
C68 C69 C70 121.8(7)
C68 C69 C74 118.1(7)
C70 C69 C74 120.0(7)
C69 C70 C71 120.0(7)
C69 C70 H70 120.0
C71 C70 H70 120.0
C70 C71 C72 120.0(7)
C70 C71 Cl4 117.1(6)
C72 C71 Cl4 122.8(6)
C71 C72 C73 120.0(9)
C71 C72 H72 120.0
C73 C72 H72 120.0
C72 C73 C74 120.0(8)
C72 C73 H73 120.0
C74 C73 H73 120.0
O22 C74 C73 115.4(7)
O22 C74 C69 124.3(8)
C73 C74 C69 120.0(8)
C5 Co1 C1 42.4(4)
C5 Co1 C2 67.5(4)
C1 Co1 C2 36.0(4)
C5 Co1 C4 40.5(4)
C1 Co1 C4 66.8(3)
C2 Co1 C4 66.8(3)
C5 Co1 C3 65.2(4)
C1 Co1 C3 61.1(4)
C2 Co1 C3 37.7(4)
C4 Co1 C3 38.9(4)
C5 Co1 P2 93.6(3)
C1 Co1 P2 101.1(3)
C2 Co1 P2 132.5(3)
C4 Co1 P2 125.3(3)
C3 Co1 P2 158.4(2)
C5 Co1 P3 119.0(3)
C1 Co1 P3 157.8(2)
C2 Co1 P3 136.6(3)
C4 Co1 P3 91.0(3)
C3 Co1 P3 102.4(3)
P2 Co1 P3 90.95(11)
C5 Co1 P1 148.8(3)
C1 Co1 P1 106.4(2)
C2 Co1 P1 86.3(2)
C4 Co1 P1 142.5(3)
C3 Co1 P1 104.4(3)
P2 Co1 P1 92.01(10)
P3 Co1 P1 91.55(10)
C40 Co2 C41 36.1(4)
C40 Co2 C39 38.2(3)
C41 Co2 C39 61.7(4)
C40 Co2 C42 62.3(4)
C41 Co2 C42 35.9(4)
C39 Co2 C42 64.2(3)
C40 Co2 C38 64.6(4)
C41 Co2 C38 64.1(4)
C39 Co2 C38 37.8(3)
C42 Co2 C38 41.6(4)
C40 Co2 P5 90.7(3)
C41 Co2 P5 106.4(3)
C39 Co2 P5 112.0(2)
C42 Co2 P5 141.4(3)
C38 Co2 P5 149.8(2)
C40 Co2 P4 131.3(3)
C41 Co2 P4 156.3(3)
C39 Co2 P4 97.5(3)
C42 Co2 P4 126.9(3)
C38 Co2 P4 92.6(3)
P5 Co2 P4 91.51(11)
C40 Co2 P6 137.1(3)
C41 Co2 P6 103.2(3)
C39 Co2 P6 154.6(2)
C42 Co2 P6 91.4(2)
C38 Co2 P6 118.4(2)
P5 Co2 P6 91.35(9)
P4 Co2 P6 91.52(10)
O11 Dy1 O10 92.7(2)
O11 Dy1 O1 89.3(2)
O10 Dy1 O1 83.3(2)
O11 Dy1 O7 96.4(2)
O10 Dy1 O7 161.0(2)
O1 Dy1 O7 80.1(2)
O11 Dy1 O4 168.0(2)
O10 Dy1 O4 91.1(2)
O1 Dy1 O4 79.8(2)
O7 Dy1 O4 76.9(2)
O11 Dy1 N1 115.8(2)
O10 Dy1 N1 74.9(2)
O1 Dy1 N1 146.9(2)
O7 Dy1 N1 115.4(2)
O4 Dy1 N1 76.2(2)
O11 Dy1 N2 74.8(2)
O10 Dy1 N2 124.7(3)
O1 Dy1 N2 147.7(3)
O7 Dy1 N2 74.0(3)
O4 Dy1 N2 112.1(2)
N1 Dy1 N2 64.2(2)
O22 Dy2 O18 95.1(2)
O22 Dy2 O15 165.0(2)
O18 Dy2 O15 74.3(2)
O22 Dy2 O12 87.8(2)
O18 Dy2 O12 80.2(2)
O15 Dy2 O12 80.1(2)
O22 Dy2 O21 91.7(2)
O18 Dy2 O21 162.8(2)
O15 Dy2 O21 95.8(2)
O12 Dy2 O21 84.4(2)
O22 Dy2 N4 74.2(2)
O18 Dy2 N4 73.7(2)
O15 Dy2 N4 111.7(2)
O12 Dy2 N4 146.4(2)
O21 Dy2 N4 123.4(2)
O22 Dy2 N3 117.7(2)
O18 Dy2 N3 116.3(2)
O15 Dy2 N3 76.9(2)
O12 Dy2 N3 146.18(19)
O21 Dy2 N3 73.7(2)
N4 Dy2 N3 66.5(2)
C24 N1 C25 116.5(5)
C24 N1 Dy1 126.8(4)
C25 N1 Dy1 116.6(4)
C31 N2 C30 118.6(5)
C31 N2 Dy1 128.1(5)
C30 N2 Dy1 111.8(4)
C61 N3 C62 121.4(7)
C61 N3 Dy2 123.7(5)
C62 N3 Dy2 114.9(4)
C68 N4 C67 126.9(6)
C68 N4 Dy2 120.1(5)
C67 N4 Dy2 111.0(4)
P2 O1 Dy1 139.0(4)
C6 O2 P1 124.9(4)
C8 O3 P1 122.9(4)
P1 O4 Dy1 136.1(4)
C10 O5 P2 120.5(4)
C12 O6 P2 119.9(4)
P3 O7 Dy1 135.5(4)
C14 O8 P3 124.1(4)
C16 O9 P3 116.2(5)
C18 O10 Dy1 127.9(4)
C37 O11 Dy1 134.4(4)
P4 O12 Dy2 135.9(4)
C45 O13 P4 126.0(5)
C43 O14 P4 127.8(4)
P5 O15 Dy2 137.3(4)
C47 O16 P5 128.3(4)
C49 O17 P5 126.3(5)
P6 O18 Dy2 141.5(3)
C51 O19 P6 124.2(6)
C53 O20 P6 121.0(5)
C55 O21 Dy2 128.4(5)
C74 O22 Dy2 130.5(5)
C75 O23 H23A 99.3
O23 C75 H75A 109.5
O23 C75 H75B 109.5
H75A C75 H75B 109.5
O23 C75 H75C 109.5
H75A C75 H75C 109.5
H75B C75 H75C 109.5
O24 C76 H76B 109.5
O24 C76 H76C 109.5
H76B C76 H76C 109.5
O24 C76 H76A 109.5
H76B C76 H76A 109.5
H76C C76 H76A 109.5
C76 O24 H24A 107.8
H1X O1W H1Y 109.5
O4 P1 O2 110.0(4)
O4 P1 O3 107.9(4)
O2 P1 O3 99.9(4)
O4 P1 Co1 119.8(3)
O2 P1 Co1 107.4(3)
O3 P1 Co1 110.0(2)
O1 P2 O5 109.1(4)
O1 P2 O6 111.8(4)
O5 P2 O6 101.1(4)
O1 P2 Co1 118.3(3)
O5 P2 Co1 108.9(3)
O6 P2 Co1 106.3(2)
O7 P3 O8 108.9(4)
O7 P3 O9 107.7(3)
O8 P3 O9 105.0(4)
O7 P3 Co1 120.4(3)
O8 P3 Co1 107.7(3)
O9 P3 Co1 106.2(3)
O12 P4 O13 109.8(4)
O12 P4 O14 107.8(3)
O13 P4 O14 101.7(3)
O12 P4 Co2 120.5(3)
O13 P4 Co2 105.5(3)
O14 P4 Co2 110.0(3)
O15 P5 O17 109.6(4)
O15 P5 O16 111.1(4)
O17 P5 O16 97.5(4)
O15 P5 Co2 118.9(3)
O17 P5 Co2 107.4(3)
O16 P5 Co2 110.1(3)
O18 P6 O20 113.9(4)
O18 P6 O19 113.3(4)
O20 P6 O19 101.7(4)
O18 P6 Co2 116.4(2)
O20 P6 Co2 104.9(2)
O19 P6 Co2 105.2(2)

loop_
_geom_bond_atom_site_label_1
_geom_bond_atom_site_label_2
_geom_bond_distance
C1 C2 1.261(13)
C1 C5 1.458(13)
C1 Co1 2.017(9)
C1 H1 0.9800
C2 C3 1.341(13)
C2 Co1 2.058(10)
C2 H2 0.9800
C3 C4 1.382(14)
C3 Co1 2.088(10)
C3 H3 0.9800
C4 C5 1.415(13)
C4 Co1 2.063(10)
C4 H4 0.9800
C5 Co1 2.017(9)
C5 H5 0.9800
C6 C7 1.497(12)
C6 O2 1.504(7)
C6 H6A 0.9700
C6 H6B 0.9700
C7 H7A 0.9600
C7 H7B 0.9600
C7 H7C 0.9600
C8 O3 1.403(9)
C8 C9 1.506(13)
C8 H8A 0.9700
C8 H8B 0.9700
C9 H9A 0.9600
C9 H9B 0.9600
C9 H9C 0.9600
C10 O5 1.381(8)
C10 C11 1.574(11)
C10 H10A 0.9700
C10 H10B 0.9700
C11 H11A 0.9600
C11 H11B 0.9600
C11 H11C 0.9600
C12 O6 1.359(9)
C12 C13 1.610(12)
C12 H12A 0.9700
C12 H12B 0.9700
C13 H13A 0.9600
C13 H13B 0.9600
C13 H13C 0.9600
C14 O8 1.404(9)
C14 C15 1.611(12)
C14 H14A 0.9700
C14 H14B 0.9700
C15 H15A 0.9600
C15 H15B 0.9600
C15 H15C 0.9600
C16 O9 1.440(11)
C16 C17 1.566(13)
C16 H16A 0.9700
C16 H16B 0.9700
C17 H17A 0.9600
C17 H17B 0.9600
C17 H17C 0.9600
C18 O10 1.359(9)
C18 C19 1.390(10)
C18 C23 1.390(12)
C19 C20 1.390(12)
C19 H19 0.9300
C20 C21 1.390(11)
C20 H20 0.9300
C21 C22 1.390(12)
C21 Cl1 1.750(8)
C22 C23 1.390(12)
C22 H22 0.9300
C23 C24 1.437(12)
C24 N1 1.384(9)
C24 H24 0.9300
C25 C30 1.503(12)
C25 N1 1.509(7)
C25 C26 1.634(12)
C25 H25 0.9800
C26 C27 1.493(12)
C26 H26A 0.9700
C26 H26B 0.9700
C27 C28 1.505(13)
C27 H27A 0.9700
C27 H27B 0.9700
C28 C29 1.577(10)
C28 H28A 0.9700
C28 H28B 0.9700
C29 C30 1.441(12)
C29 H29A 0.9700
C29 H29B 0.9700
C30 N2 1.415(9)
C30 H30 0.9800
C31 N2 1.291(9)
C31 C32 1.514(11)
C31 H31 0.9300
C32 C33 1.390(13)
C32 C37 1.390(11)
C33 C34 1.390(13)
C33 H33 0.9300
C34 C35 1.390(13)
C34 Cl2 1.706(8)
C35 C36 1.390(12)
C35 H35 0.9300
C36 C37 1.390(13)
C36 H36 0.9300
C37 O11 1.354(10)
C38 C39 1.367(13)
C38 C42 1.515(14)
C38 Co2 2.135(9)
C38 H38 0.9800
C39 C40 1.338(12)
C39 Co2 2.083(8)
C39 H39 0.9800
C40 C41 1.250(13)
C40 Co2 1.996(7)
C40 H40 0.9800
C41 C42 1.287(14)
C41 Co2 2.037(10)
C41 H41 0.9800
C42 Co2 2.129(8)
C42 H42 0.9800
C43 O14 1.433(8)
C43 C44 1.499(13)
C43 H43A 0.9700
C43 H43B 0.9700
C44 H44A 0.9600
C44 H44B 0.9600
C44 H44C 0.9600
C45 O13 1.339(9)
C45 C46 1.460(11)
C45 H45A 0.9700
C45 H45B 0.9700
C46 H46A 0.9600
C46 H46B 0.9600
C46 H46C 0.9600
C47 O16 1.516(9)
C47 C48 1.548(13)
C47 H47A 0.9700
C47 H47B 0.9700
C48 H48A 0.9600
C48 H48B 0.9600
C48 H48C 0.9600
C49 O17 1.458(9)
C49 C50 1.484(14)
C49 H49A 0.9700
C49 H49B 0.9700
C50 H50A 0.9600
C50 H50B 0.9600
C50 H50C 0.9600
C51 O19 1.442(10)
C51 C52 1.579(13)
C51 H51A 0.9700
C51 H51B 0.9700
C52 H52A 0.9600
C52 H52B 0.9600
C52 H52C 0.9600
C53 O20 1.421(10)
C53 C54 1.485(13)
C53 H53A 0.9700
C53 H53B 0.9700
C54 H54A 0.9600
C54 H54B 0.9600
C54 H54C 0.9600
C55 O21 1.277(10)
C55 C56 1.390(10)
C55 C60 1.390(11)
C56 C57 1.390(12)
C56 H56 0.9300
C57 C58 1.390(12)
C57 H57 0.9300
C58 C59 1.390(10)
C58 Cl3 1.766(7)
C59 C60 1.390(11)
C59 H59 0.9300
C60 C61 1.431(10)
C61 N3 1.215(10)
C61 H61 0.9300
C62 C67 1.496(10)
C62 C63 1.515(11)
C62 N3 1.574(8)
C62 H62 0.9800
C63 C64 1.534(11)
C63 H63A 0.9700
C63 H63B 0.9700
C64 C65 1.553(12)
C64 H64A 0.9700
C64 H64B 0.9700
C65 C66 1.497(12)
C65 H65A 0.9700
C65 H65B 0.9700
C66 C67 1.463(10)
C66 H66A 0.9700
C66 H66B 0.9700
C67 N4 1.414(10)
C67 H67 0.9800
C68 N4 1.302(10)
C68 C69 1.348(11)
C68 H68 0.9300
C69 C70 1.390(11)
C69 C74 1.390(10)
C70 C71 1.390(11)
C70 H70 0.9300
C71 C72 1.390(11)
C71 Cl4 1.769(7)
C72 C73 1.390(12)
C72 H72 0.9300
C73 C74 1.390(13)
C73 H73 0.9300
C74 O22 1.335(11)
Co1 P2 2.160(3)
Co1 P3 2.162(3)
Co1 P1 2.186(3)
Co2 P5 2.168(3)
Co2 P4 2.175(3)
Co2 P6 2.192(2)
Dy1 O11 2.186(6)
Dy1 O10 2.205(6)
Dy1 O1 2.218(6)
Dy1 O7 2.311(6)
Dy1 O4 2.321(6)
Dy1 N1 2.460(7)
Dy1 N2 2.490(8)
Dy2 O22 2.199(6)
Dy2 O18 2.244(6)
Dy2 O15 2.298(6)
Dy2 O12 2.304(6)
Dy2 O21 2.335(5)
Dy2 N4 2.457(6)
Dy2 N3 2.506(6)
O1 P2 1.544(7)
O2 P1 1.510(6)
O3 P1 1.559(6)
O4 P1 1.503(7)
O5 P2 1.595(7)
O6 P2 1.600(7)
O7 P3 1.491(7)
O8 P3 1.612(7)
O9 P3 1.652(7)
O12 P4 1.480(6)
O13 P4 1.605(6)
O14 P4 1.613(7)
O15 P5 1.471(6)
O16 P5 1.588(6)
O17 P5 1.498(8)
O18 P6 1.488(6)
O19 P6 1.569(8)
O20 P6 1.548(7)
O23 C75 1.434(8)
O23 H23A 0.8955
C75 H75A 0.9600
C75 H75B 0.9600
C75 H75C 0.9600
C76 O24 1.393(12)
C76 H76B 0.9600
C76 H76C 0.9600
C76 H76A 0.9600
O24 H24A 0.9601
O1W H1X 0.8499
O1W H1Y 0.8500

loop_
_geom_torsion_atom_site_label_1
_geom_torsion_atom_site_label_2
_geom_torsion_atom_site_label_3
_geom_torsion_atom_site_label_4
_geom_torsion
C5 C1 C2 C3 -5.6(12)
Co1 C1 C2 C3 -63.6(7)
C5 C1 C2 Co1 58.0(7)
C1 C2 C3 C4 6.1(12)
Co1 C2 C3 C4 -56.1(7)
C1 C2 C3 Co1 62.2(7)
C2 C3 C4 C5 -4.1(11)
Co1 C3 C4 C5 -60.3(6)
C2 C3 C4 Co1 56.3(7)
C3 C4 C5 C1 0.6(10)
Co1 C4 C5 C1 -62.1(6)
C3 C4 C5 Co1 62.8(7)
C2 C1 C5 C4 3.2(11)
Co1 C1 C5 C4 64.0(6)
C2 C1 C5 Co1 -60.9(8)
O10 C18 C19 C20 178.9(7)
C23 C18 C19 C20 0.0(12)
C18 C19 C20 C21 0.0(13)
C19 C20 C21 C22 0.0(13)
C19 C20 C21 Cl1 -180.0(7)
C20 C21 C22 C23 0.0(14)
Cl1 C21 C22 C23 180.0(7)
C21 C22 C23 C18 0.0(14)
C21 C22 C23 C24 169.9(8)
O10 C18 C23 C22 -178.8(7)
C19 C18 C23 C22 0.0(12)
O10 C18 C23 C24 13.2(13)
C19 C18 C23 C24 -168.0(8)
C22 C23 C24 N1 167.2(7)
C18 C23 C24 N1 -24.0(12)
C30 C25 C26 C27 50.0(11)
N1 C25 C26 C27 172.3(8)
C25 C26 C27 C28 -55.2(11)
C26 C27 C28 C29 58.0(10)
C27 C28 C29 C30 -58.5(11)
C28 C29 C30 N2 174.9(7)
C28 C29 C30 C25 52.8(11)
N1 C25 C30 N2 55.7(7)
C26 C25 C30 N2 -179.3(6)
N1 C25 C30 C29 -172.5(6)
C26 C25 C30 C29 -47.5(9)
N2 C31 C32 C33 -165.6(7)
N2 C31 C32 C37 15.7(14)
C37 C32 C33 C34 0.0(15)
C31 C32 C33 C34 -178.7(9)
C32 C33 C34 C35 0.0(15)
C32 C33 C34 Cl2 176.7(8)
C33 C34 C35 C36 0.0(15)
Cl2 C34 C35 C36 -176.8(8)
C34 C35 C36 C37 0.0(15)
C35 C36 C37 O11 -178.0(8)
C35 C36 C37 C32 0.0(15)
C33 C32 C37 O11 177.9(8)
C31 C32 C37 O11 -3.5(14)
C33 C32 C37 C36 0.0(14)
C31 C32 C37 C36 178.5(9)
C42 C38 C39 C40 4.1(9)
Co2 C38 C39 C40 -57.7(6)
C42 C38 C39 Co2 61.8(5)
C38 C39 C40 C41 -4.8(11)
Co2 C39 C40 C41 -66.0(7)
C38 C39 C40 Co2 61.3(6)
C39 C40 C41 C42 3.3(12)
Co2 C40 C41 C42 -63.2(8)
C39 C40 C41 Co2 66.5(6)
C40 C41 C42 C38 -0.5(11)
Co2 C41 C42 C38 -60.5(6)
C40 C41 C42 Co2 59.9(8)
C39 C38 C42 C41 -2.3(9)
Co2 C38 C42 C41 59.6(6)
C39 C38 C42 Co2 -61.9(6)
O21 C55 C56 C57 -177.7(8)
C60 C55 C56 C57 0.0(13)
C55 C56 C57 C58 0.0(13)
C56 C57 C58 C59 0.0(12)
C56 C57 C58 Cl3 174.8(6)
C57 C58 C59 C60 0.0(12)
Cl3 C58 C59 C60 -174.8(6)
C58 C59 C60 C55 0.0(12)
C58 C59 C60 C61 -171.9(7)
O21 C55 C60 C59 177.5(8)
C56 C55 C60 C59 0.0(13)
O21 C55 C60 C61 -11.2(14)
C56 C55 C60 C61 171.4(8)
C59 C60 C61 N3 173.1(9)
C55 C60 C61 N3 1.4(15)
C67 C62 C63 C64 55.4(10)
N3 C62 C63 C64 179.8(7)
C62 C63 C64 C65 -55.2(9)
C63 C64 C65 C66 51.1(10)
C64 C65 C66 C67 -53.5(11)
C65 C66 C67 N4 -178.4(7)
C65 C66 C67 C62 51.6(11)
C63 C62 C67 N4 173.9(6)
N3 C62 C67 N4 46.9(8)
C63 C62 C67 C66 -49.4(10)
N3 C62 C67 C66 -176.4(7)
N4 C68 C69 C70 -170.3(9)
N4 C68 C69 C74 13.1(16)
C68 C69 C70 C71 -176.6(8)
C74 C69 C70 C71 0.0(13)
C69 C70 C71 C72 0.0(13)
C69 C70 C71 Cl4 -176.4(7)
C70 C71 C72 C73 0.0(14)
Cl4 C71 C72 C73 176.2(8)
C71 C72 C73 C74 0.0(16)
C72 C73 C74 O22 173.8(9)
C72 C73 C74 C69 0.0(15)
C68 C69 C74 O22 3.5(14)
C70 C69 C74 O22 -173.2(8)
C68 C69 C74 C73 176.7(9)
C70 C69 C74 C73 0.0(14)
C4 C5 Co1 C1 -112.4(8)
C4 C5 Co1 C2 -80.1(6)
C1 C5 Co1 C2 32.3(5)
C1 C5 Co1 C4 112.4(8)
C4 C5 Co1 C3 -38.9(6)
C1 C5 Co1 C3 73.6(6)
C4 C5 Co1 P2 145.0(5)
C1 C5 Co1 P2 -102.6(5)
C4 C5 Co1 P3 51.9(6)
C1 C5 Co1 P3 164.3(4)
C4 C5 Co1 P1 -115.2(6)
C1 C5 Co1 P1 -2.8(8)
C2 C1 Co1 C5 122.9(7)
C5 C1 Co1 C2 -122.9(7)
C2 C1 Co1 C4 82.0(6)
C5 C1 Co1 C4 -40.8(5)
C2 C1 Co1 C3 39.0(5)
C5 C1 Co1 C3 -83.9(6)
C2 C1 Co1 P2 -154.1(5)
C5 C1 Co1 P2 83.0(5)
C2 C1 Co1 P3 84.2(9)
C5 C1 Co1 P3 -38.7(10)
C2 C1 Co1 P1 -58.6(5)
C5 C1 Co1 P1 178.5(4)
C1 C2 Co1 C5 -37.8(5)
C3 C2 Co1 C5 78.0(6)
C3 C2 Co1 C1 115.8(8)
C1 C2 Co1 C4 -81.9(6)
C3 C2 Co1 C4 33.8(5)
C1 C2 Co1 C3 -115.8(8)
C1 C2 Co1 P2 35.5(6)
C3 C2 Co1 P2 151.3(5)
C1 C2 Co1 P3 -146.8(4)
C3 C2 Co1 P3 -31.1(7)
C1 C2 Co1 P1 124.8(5)
C3 C2 Co1 P1 -119.4(5)
C3 C4 Co1 C5 -114.9(8)
C3 C4 Co1 C1 -72.2(6)
C5 C4 Co1 C1 42.7(6)
C3 C4 Co1 C2 -32.9(5)
C5 C4 Co1 C2 82.0(6)
C5 C4 Co1 C3 114.9(8)
C3 C4 Co1 P2 -159.5(4)
C5 C4 Co1 P2 -44.6(6)
C3 C4 Co1 P3 108.6(5)
C5 C4 Co1 P3 -136.5(5)
C3 C4 Co1 P1 14.7(8)
C5 C4 Co1 P1 129.6(5)
C2 C3 Co1 C5 -84.8(6)
C4 C3 Co1 C5 40.5(6)
C2 C3 Co1 C1 -37.2(5)
C4 C3 Co1 C1 88.1(6)
C4 C3 Co1 C2 125.4(8)
C2 C3 Co1 C4 -125.4(8)
C2 C3 Co1 P2 -74.4(9)
C4 C3 Co1 P2 50.9(10)
C2 C3 Co1 P3 158.7(5)
C4 C3 Co1 P3 -76.0(5)
C2 C3 Co1 P1 63.8(5)
C4 C3 Co1 P1 -170.8(5)
C39 C40 Co2 C41 -116.2(9)
C41 C40 Co2 C39 116.2(9)
C41 C40 Co2 C42 33.6(7)
C39 C40 Co2 C42 -82.6(6)
C41 C40 Co2 C38 80.3(7)
C39 C40 Co2 C38 -35.9(6)
C41 C40 Co2 P5 -117.6(6)
C39 C40 Co2 P5 126.2(5)
C41 C40 Co2 P4 149.8(6)
C39 C40 Co2 P4 33.6(7)
C41 C40 Co2 P6 -24.9(8)
C39 C40 Co2 P6 -141.0(5)
C42 C41 Co2 C40 123.3(10)
C40 C41 Co2 C39 -39.1(6)
C42 C41 Co2 C39 84.3(6)
C40 C41 Co2 C42 -123.3(10)
C40 C41 Co2 C38 -81.7(7)
C42 C41 Co2 C38 41.7(6)
C40 C41 Co2 P5 67.5(6)
C42 C41 Co2 P5 -169.1(5)
C40 C41 Co2 P4 -70.2(9)
C42 C41 Co2 P4 53.2(9)
C40 C41 Co2 P6 162.9(6)
C42 C41 Co2 P6 -73.8(6)
C38 C39 Co2 C40 -120.3(9)
C40 C39 Co2 C41 36.9(6)
C38 C39 Co2 C41 -83.4(7)
C40 C39 Co2 C42 77.3(6)
C38 C39 Co2 C42 -43.0(6)
C40 C39 Co2 C38 120.3(9)
C40 C39 Co2 P5 -60.5(6)
C38 C39 Co2 P5 179.2(6)
C40 C39 Co2 P4 -155.2(5)
C38 C39 Co2 P4 84.5(6)
C40 C39 Co2 P6 95.0(7)
C38 C39 Co2 P6 -25.3(10)
C41 C42 Co2 C40 -33.8(6)
C38 C42 Co2 C40 82.0(6)
C38 C42 Co2 C41 115.8(8)
C41 C42 Co2 C39 -76.7(6)
C38 C42 Co2 C39 39.0(5)
C41 C42 Co2 C38 -115.8(8)
C41 C42 Co2 P5 16.8(8)
C38 C42 Co2 P5 132.6(5)
C41 C42 Co2 P4 -156.3(5)
C38 C42 Co2 P4 -40.5(6)
C41 C42 Co2 P6 110.8(6)
C38 C42 Co2 P6 -133.5(5)
C39 C38 Co2 C40 36.3(6)
C42 C38 Co2 C40 -76.1(6)
C39 C38 Co2 C41 76.5(6)
C42 C38 Co2 C41 -35.9(5)
C42 C38 Co2 C39 -112.4(8)
C39 C38 Co2 C42 112.4(8)
C39 C38 Co2 P5 -1.4(10)
C42 C38 Co2 P5 -113.8(6)
C39 C38 Co2 P4 -98.9(6)
C42 C38 Co2 P4 148.7(5)
C39 C38 Co2 P6 167.9(5)
C42 C38 Co2 P6 55.5(6)
C23 C24 N1 C25 173.4(6)
C23 C24 N1 Dy1 -9.3(9)
C30 C25 N1 C24 154.9(6)
C26 C25 N1 C24 33.3(9)
C30 C25 N1 Dy1 -22.7(7)
C26 C25 N1 Dy1 -144.2(6)
O11 Dy1 N1 C24 118.5(5)
O10 Dy1 N1 C24 32.9(5)
O1 Dy1 N1 C24 -17.5(8)
O7 Dy1 N1 C24 -130.0(5)
O4 Dy1 N1 C24 -62.0(5)
N2 Dy1 N1 C24 174.7(6)
O11 Dy1 N1 C25 -64.2(5)
O10 Dy1 N1 C25 -149.8(4)
O1 Dy1 N1 C25 159.8(3)
O7 Dy1 N1 C25 47.3(5)
O4 Dy1 N1 C25 115.3(4)
N2 Dy1 N1 C25 -8.0(4)
C32 C31 N2 C30 170.3(7)
C32 C31 N2 Dy1 5.7(9)
C29 C30 N2 C31 -2.5(9)
C25 C30 N2 C31 126.7(6)
C29 C30 N2 Dy1 164.5(6)
C25 C30 N2 Dy1 -66.3(5)
O11 Dy1 N2 C31 -23.6(6)
O10 Dy1 N2 C31 -106.2(6)
O1 Dy1 N2 C31 39.6(9)
O7 Dy1 N2 C31 77.8(6)
O4 Dy1 N2 C31 146.1(6)
N1 Dy1 N2 C31 -152.8(7)
O11 Dy1 N2 C30 170.9(5)
O10 Dy1 N2 C30 88.4(5)
O1 Dy1 N2 C30 -125.9(5)
O7 Dy1 N2 C30 -87.7(5)
O4 Dy1 N2 C30 -19.4(5)
N1 Dy1 N2 C30 41.7(4)
C60 C61 N3 C62 162.1(9)
C60 C61 N3 Dy2 -19.7(14)
C67 C62 N3 C61 167.1(8)
C63 C62 N3 C61 40.4(11)
C67 C62 N3 Dy2 -11.3(8)
C63 C62 N3 Dy2 -138.0(6)
O22 Dy2 N3 C61 112.4(7)
O18 Dy2 N3 C61 -135.8(7)
O15 Dy2 N3 C61 -70.9(7)
O12 Dy2 N3 C61 -22.4(9)
O21 Dy2 N3 C61 29.2(7)
N4 Dy2 N3 C61 168.1(8)
O22 Dy2 N3 C62 -69.3(6)
O18 Dy2 N3 C62 42.6(6)
O15 Dy2 N3 C62 107.4(5)
O12 Dy2 N3 C62 155.9(5)
O21 Dy2 N3 C62 -152.4(6)
N4 Dy2 N3 C62 -13.6(5)
C69 C68 N4 C67 168.4(10)
C69 C68 N4 Dy2 6.0(14)
C66 C67 N4 C68 4.1(12)
C62 C67 N4 C68 133.9(8)
C66 C67 N4 Dy2 167.7(6)
C62 C67 N4 Dy2 -62.5(7)
O22 Dy2 N4 C68 -24.8(6)
O18 Dy2 N4 C68 75.6(6)
O15 Dy2 N4 C68 140.7(6)
O12 Dy2 N4 C68 35.3(8)
O21 Dy2 N4 C68 -106.1(6)
N3 Dy2 N4 C68 -155.3(7)
O22 Dy2 N4 C67 170.3(5)
O18 Dy2 N4 C67 -89.3(5)
O15 Dy2 N4 C67 -24.2(5)
O12 Dy2 N4 C67 -129.6(5)
O21 Dy2 N4 C67 89.0(5)
N3 Dy2 N4 C67 39.8(5)
O11 Dy1 O1 P2 139.2(6)
O10 Dy1 O1 P2 -128.0(6)
O7 Dy1 O1 P2 42.6(6)
O4 Dy1 O1 P2 -35.7(6)
N1 Dy1 O1 P2 -79.5(7)
N2 Dy1 O1 P2 79.7(7)
C7 C6 O2 P1 163.5(5)
C9 C8 O3 P1 174.2(5)
O11 Dy1 O4 P1 16.5(15)
O10 Dy1 O4 P1 124.5(6)
O1 Dy1 O4 P1 41.6(6)
O7 Dy1 O4 P1 -40.6(6)
N1 Dy1 O4 P1 -161.3(6)
N2 Dy1 O4 P1 -107.0(6)
C11 C10 O5 P2 -175.3(4)
C13 C12 O6 P2 -176.8(5)
O11 Dy1 O7 P3 -116.3(6)
O10 Dy1 O7 P3 1.6(12)
O1 Dy1 O7 P3 -28.1(6)
O4 Dy1 O7 P3 53.6(6)
N1 Dy1 O7 P3 121.1(6)
N2 Dy1 O7 P3 171.5(7)
C15 C14 O8 P3 157.1(7)
C17 C16 O9 P3 158.9(6)
C19 C18 O10 Dy1 -142.9(5)
C23 C18 O10 Dy1 36.0(9)
O11 Dy1 O10 C18 -161.8(5)
O1 Dy1 O10 C18 109.2(5)
O7 Dy1 O10 C18 79.7(9)
O4 Dy1 O10 C18 29.6(5)
N1 Dy1 O10 C18 -45.8(5)
N2 Dy1 O10 C18 -88.5(6)
C36 C37 O11 Dy1 141.4(7)
C32 C37 O11 Dy1 -36.5(11)
O10 Dy1 O11 C37 166.1(5)
O1 Dy1 O11 C37 -110.7(5)
O7 Dy1 O11 C37 -30.7(5)
O4 Dy1 O11 C37 -86.0(12)
N1 Dy1 O11 C37 91.6(5)
N2 Dy1 O11 C37 40.8(5)
O22 Dy2 O12 P4 127.4(5)
O18 Dy2 O12 P4 31.8(5)
O15 Dy2 O12 P4 -43.8(5)
O21 Dy2 O12 P4 -140.7(5)
N4 Dy2 O12 P4 70.9(6)
N3 Dy2 O12 P4 -91.6(6)
C46 C45 O13 P4 -169.9(7)
C44 C43 O14 P4 174.4(5)
O22 Dy2 O15 P5 -8.3(13)
O18 Dy2 O15 P5 -54.4(5)
O12 Dy2 O15 P5 28.1(5)
O21 Dy2 O15 P5 111.4(5)
N4 Dy2 O15 P5 -119.1(5)
N3 Dy2 O15 P5 -176.9(6)
C48 C47 O16 P5 -123.4(5)
C50 C49 O17 P5 174.7(6)
O22 Dy2 O18 P6 -124.0(7)
O15 Dy2 O18 P6 45.2(7)
O12 Dy2 O18 P6 -37.2(7)
O21 Dy2 O18 P6 -11.0(14)
N4 Dy2 O18 P6 164.1(8)
N3 Dy2 O18 P6 111.5(7)
C52 C51 O19 P6 145.9(7)
C54 C53 O20 P6 -168.1(7)
C56 C55 O21 Dy2 -140.2(6)
C60 C55 O21 Dy2 42.2(13)
O22 Dy2 O21 C55 -159.7(7)
O18 Dy2 O21 C55 86.7(10)
O15 Dy2 O21 C55 33.3(7)
O12 Dy2 O21 C55 112.7(7)
N4 Dy2 O21 C55 -87.6(7)
N3 Dy2 O21 C55 -41.3(7)
C73 C74 O22 Dy2 143.4(7)
C69 C74 O22 Dy2 -43.1(12)
O18 Dy2 O22 C74 -27.4(7)
O15 Dy2 O22 C74 -71.5(12)
O12 Dy2 O22 C74 -107.3(7)
O21 Dy2 O22 C74 168.4(7)
N4 Dy2 O22 C74 44.0(7)
N3 Dy2 O22 C74 96.0(7)
Dy1 O4 P1 O2 121.2(5)
Dy1 O4 P1 O3 -130.7(5)
Dy1 O4 P1 Co1 -4.0(7)
C6 O2 P1 O4 -3.5(6)
C6 O2 P1 O3 -116.8(5)
C6 O2 P1 Co1 128.5(4)
C8 O3 P1 O4 -35.0(6)
C8 O3 P1 O2 79.9(5)
C8 O3 P1 Co1 -167.3(4)
C5 Co1 P1 O4 -143.7(5)
C1 Co1 P1 O4 -145.7(3)
C2 Co1 P1 O4 -175.9(3)
C4 Co1 P1 O4 141.2(4)
C3 Co1 P1 O4 150.7(3)
P2 Co1 P1 O4 -43.5(3)
P3 Co1 P1 O4 47.5(3)
C5 Co1 P1 O2 89.9(5)
C1 Co1 P1 O2 87.9(3)
C2 Co1 P1 O2 57.7(3)
C4 Co1 P1 O2 14.8(4)
C3 Co1 P1 O2 24.3(3)
P2 Co1 P1 O2 -169.9(3)
P3 Co1 P1 O2 -78.9(3)
C5 Co1 P1 O3 -17.9(5)
C1 Co1 P1 O3 -19.9(3)
C2 Co1 P1 O3 -50.1(3)
C4 Co1 P1 O3 -93.0(4)
C3 Co1 P1 O3 -83.5(3)
P2 Co1 P1 O3 82.3(3)
P3 Co1 P1 O3 173.3(3)
Dy1 O1 P2 O5 118.4(6)
Dy1 O1 P2 O6 -130.7(5)
Dy1 O1 P2 Co1 -6.8(7)
C10 O5 P2 O1 -8.0(7)
C10 O5 P2 O6 -125.8(5)
C10 O5 P2 Co1 122.5(5)
C12 O6 P2 O1 -30.6(7)
C12 O6 P2 O5 85.3(6)
C12 O6 P2 Co1 -161.1(6)
C5 Co1 P2 O1 -162.2(3)
C1 Co1 P2 O1 155.8(3)
C2 Co1 P2 O1 135.4(3)
C4 Co1 P2 O1 -134.9(3)
C3 Co1 P2 O1 -171.6(7)
P3 Co1 P2 O1 -43.0(3)
P1 Co1 P2 O1 48.6(3)
C5 Co1 P2 O5 72.6(3)
C1 Co1 P2 O5 30.5(3)
C2 Co1 P2 O5 10.1(3)
C4 Co1 P2 O5 99.8(3)
C3 Co1 P2 O5 63.1(7)
P3 Co1 P2 O5 -168.2(3)
P1 Co1 P2 O5 -76.6(3)
C5 Co1 P2 O6 -35.6(3)
C1 Co1 P2 O6 -77.6(3)
C2 Co1 P2 O6 -98.0(3)
C4 Co1 P2 O6 -8.3(3)
C3 Co1 P2 O6 -45.0(7)
P3 Co1 P2 O6 83.6(3)
P1 Co1 P2 O6 175.2(3)
Dy1 O7 P3 O8 107.7(6)
Dy1 O7 P3 O9 -139.0(5)
Dy1 O7 P3 Co1 -17.3(7)
C14 O8 P3 O7 4.0(7)
C14 O8 P3 O9 -111.1(6)
C14 O8 P3 Co1 136.1(6)
C16 O9 P3 O7 -47.3(5)
C16 O9 P3 O8 68.6(5)
C16 O9 P3 Co1 -177.5(5)
C5 Co1 P3 O7 148.2(3)
C1 Co1 P3 O7 177.0(7)
C2 Co1 P3 O7 -124.6(4)
C4 Co1 P3 O7 179.0(4)
C3 Co1 P3 O7 -143.5(4)
P2 Co1 P3 O7 53.6(4)
P1 Co1 P3 O7 -38.4(4)
C5 Co1 P3 O8 22.7(3)
C1 Co1 P3 O8 51.5(7)
C2 Co1 P3 O8 109.9(3)
C4 Co1 P3 O8 53.5(3)
C3 Co1 P3 O8 91.0(3)
P2 Co1 P3 O8 -71.9(3)
P1 Co1 P3 O8 -163.9(3)
C5 Co1 P3 O9 -89.3(3)
C1 Co1 P3 O9 -60.5(7)
C2 Co1 P3 O9 -2.1(3)
C4 Co1 P3 O9 -58.5(3)
C3 Co1 P3 O9 -21.0(3)
P2 Co1 P3 O9 176.1(2)
P1 Co1 P3 O9 84.1(2)
Dy2 O12 P4 O13 132.2(5)
Dy2 O12 P4 O14 -117.8(5)
Dy2 O12 P4 Co2 9.5(6)
C45 O13 P4 O12 30.9(6)
C45 O13 P4 O14 -83.1(6)
C45 O13 P4 Co2 162.1(5)
C43 O14 P4 O12 -9.3(7)
C43 O14 P4 O13 106.1(6)
C43 O14 P4 Co2 -142.5(5)
C40 Co2 P4 O12 133.5(3)
C41 Co2 P4 O12 -179.0(6)
C39 Co2 P4 O12 153.7(3)
C42 Co2 P4 O12 -143.1(3)
C38 Co2 P4 O12 -168.7(3)
P5 Co2 P4 O12 41.2(3)
P6 Co2 P4 O12 -50.2(3)
C40 Co2 P4 O13 8.7(3)
C41 Co2 P4 O13 56.2(6)
C39 Co2 P4 O13 28.9(3)
C42 Co2 P4 O13 92.1(3)
C38 Co2 P4 O13 66.6(3)
P5 Co2 P4 O13 -83.6(3)
P6 Co2 P4 O13 -174.9(3)
C40 Co2 P4 O14 -100.2(3)
C41 Co2 P4 O14 -52.7(6)
C39 Co2 P4 O14 -80.0(2)
C42 Co2 P4 O14 -16.8(3)
C38 Co2 P4 O14 -42.4(2)
P5 Co2 P4 O14 167.5(2)
P6 Co2 P4 O14 76.1(2)
Dy2 O15 P5 O17 141.7(5)
Dy2 O15 P5 O16 -111.7(5)
Dy2 O15 P5 Co2 17.8(7)
C49 O17 P5 O15 24.6(7)
C49 O17 P5 O16 -91.0(6)
C49 O17 P5 Co2 155.1(5)
C47 O16 P5 O15 6.3(7)
C47 O16 P5 O17 120.7(6)
C47 O16 P5 Co2 -127.7(5)
C40 Co2 P5 O15 175.5(3)
C41 Co2 P5 O15 142.5(3)
C39 Co2 P5 O15 -152.0(3)
C42 Co2 P5 O15 132.3(3)
C38 Co2 P5 O15 -151.0(6)
P4 Co2 P5 O15 -53.2(3)
P6 Co2 P5 O15 38.3(3)
C40 Co2 P5 O17 50.4(3)
C41 Co2 P5 O17 17.4(3)
C39 Co2 P5 O17 83.0(3)
C42 Co2 P5 O17 7.2(3)
C38 Co2 P5 O17 83.9(6)
P4 Co2 P5 O17 -178.3(3)
P6 Co2 P5 O17 -86.7(3)
C40 Co2 P5 O16 -54.7(3)
C41 Co2 P5 O16 -87.6(3)
C39 Co2 P5 O16 -22.1(3)
C42 Co2 P5 O16 -97.8(3)
C38 Co2 P5 O16 -21.1(6)
P4 Co2 P5 O16 76.6(3)
P6 Co2 P5 O16 168.2(3)
Dy2 O18 P6 O20 120.3(6)
Dy2 O18 P6 O19 -124.1(7)
Dy2 O18 P6 Co2 -1.9(8)
C53 O20 P6 O18 32.6(8)
C53 O20 P6 O19 -89.6(7)
C53 O20 P6 Co2 161.0(6)
C51 O19 P6 O18 -25.0(8)
C51 O19 P6 O20 97.7(7)
C51 O19 P6 Co2 -153.1(6)
C40 Co2 P6 O18 -137.6(4)
C41 Co2 P6 O18 -152.3(3)
C39 Co2 P6 O18 157.5(6)
C42 Co2 P6 O18 173.4(3)
C38 Co2 P6 O18 140.2(3)
P5 Co2 P6 O18 -45.1(4)
P4 Co2 P6 O18 46.4(4)
C40 Co2 P6 O20 95.5(4)
C41 Co2 P6 O20 80.8(3)
C39 Co2 P6 O20 30.6(6)
C42 Co2 P6 O20 46.5(3)
C38 Co2 P6 O20 13.3(3)
P5 Co2 P6 O20 -172.0(3)
P4 Co2 P6 O20 -80.5(3)
C40 Co2 P6 O19 -11.3(4)
C41 Co2 P6 O19 -26.0(3)
C39 Co2 P6 O19 -76.2(6)
C42 Co2 P6 O19 -60.3(3)
C38 Co2 P6 O19 -93.5(3)
P5 Co2 P6 O19 81.2(3)
P4 Co2 P6 O19 172.7(3)
